data_4320074
loop_
_publ_author_name
'Xiankai Sun'
'Darren W. Johnson'
'Kenneth N. Raymond'
'Edward H. Wong'

_publ_contact_author
;
Kenneth N. Raymond
Department of Chemistry
University of California
Berkeley, CA  94720-1460
;
_publ_contact_author_email raymond@socrates.berkeley.edu
_publ_contact_author_fax 510-486-5283
_publ_contact_author_phone 510-642-7219
_publ_section_title
;
 A Silver-Linked Supramolecular Cluster Encapsulating a Cesium Cation
;
_journal_name_full 'Inorganic Chemistry'
_journal_page_first 4504
_journal_page_last 4506
_journal_paper_doi 10.1021/ic010154v
_journal_volume 40
_journal_year 2001
_chemical_formula_sum 'C139.25 H130.5 Ag3 Cs N8.75 O20.75 P6 Sn2'
_chemical_formula_weight 3138.24
_space_group_IT_number 148
_symmetry_cell_setting trigonal
_symmetry_Int_Tables_number 148
_symmetry_space_group_name_Hall '-R 3'
_symmetry_space_group_name_H-M 'R -3 :H'
_atom_sites_solution_hydrogens geom
_atom_sites_solution_primary direct
_atom_sites_solution_secondary difmap
_cell_angle_alpha 90.00
_cell_angle_beta 90.00
_cell_angle_gamma 120.00
_cell_formula_units_Z 12
_cell_length_a 23.7157(3)
_cell_length_b 23.7157(3)
_cell_length_c 88.5147(5)
_cell_measurement_reflns_used 8192
_cell_measurement_temperature 156(2)
_cell_measurement_theta_max 23.25
_cell_measurement_theta_min 1.5
_cell_volume 43114.0(8)
_computing_cell_refinement
;
SMART (Siemens, 1995), SAINT (Siemens, 1995)
;
_computing_data_collection 'SMART (Siemens, 1995)'
_computing_data_reduction
;
SAINT (Siemens, 1995), XPREP (Siemens, 1995)
;
_computing_structure_refinement 'SHELXL-97 (Sheldrick, 1997)'
_computing_structure_solution 'SHELXS-97 (Sheldrick, 1990)'
_diffrn_ambient_temperature 156(2)
_diffrn_measured_fraction_theta_full 0.999
_diffrn_measured_fraction_theta_max 0.999
_diffrn_measurement_device '3 circle diffractometer'
_diffrn_measurement_method
;
omega scans with profile analysis
;
_diffrn_radiation_detector 'CCD area detector'
_diffrn_radiation_monochromator graphite
_diffrn_radiation_source 'fine-focus sealed tube'
_diffrn_radiation_type MoK\a
_diffrn_radiation_wavelength 0.71073
_diffrn_reflns_av_R_equivalents 0.0619
_diffrn_reflns_av_sigmaI/netI 0.0517
_diffrn_reflns_limit_h_max 26
_diffrn_reflns_limit_h_min -24
_diffrn_reflns_limit_k_max 17
_diffrn_reflns_limit_k_min -26
_diffrn_reflns_limit_l_max 98
_diffrn_reflns_limit_l_min -97
_diffrn_reflns_number 61272
_diffrn_reflns_theta_full 23.26
_diffrn_reflns_theta_max 23.26
_diffrn_reflns_theta_min 1.52
_exptl_absorpt_coefficient_mu 1.126
_exptl_absorpt_correction_T_max 0.908
_exptl_absorpt_correction_T_min 0.688
_exptl_absorpt_correction_type psi-scan
_exptl_crystal_colour colorless
_exptl_crystal_density_diffrn 1.450
_exptl_crystal_density_meas ?
_exptl_crystal_density_method 'not measured'
_exptl_crystal_description block
_exptl_crystal_F_000 18951
_exptl_crystal_size_max 0.18
_exptl_crystal_size_mid 0.15
_exptl_crystal_size_min 0.11
_refine_diff_density_max 2.278
_refine_diff_density_min -1.081
_refine_diff_density_rms 0.124
_refine_ls_extinction_method none
_refine_ls_goodness_of_fit_ref 1.030
_refine_ls_hydrogen_treatment mixed
_refine_ls_matrix_type full
_refine_ls_number_parameters 1090
_refine_ls_number_reflns 13769
_refine_ls_number_restraints 5
_refine_ls_restrained_S_all 1.032
_refine_ls_R_factor_all 0.0858
_refine_ls_R_factor_gt 0.0517
_refine_ls_shift/su_max 0.069
_refine_ls_shift/su_mean 0.001
_refine_ls_structure_factor_coef Fsqd
_refine_ls_weighting_details 'calc w=1/[\s^2^(Fo^2^)+(0.0883P)^2^+342.7087P] where P=(Fo^2^+2Fc^2^)/3'
_refine_ls_weighting_scheme calc
_refine_ls_wR_factor_gt 0.1407
_refine_ls_wR_factor_ref 0.1607
_reflns_number_gt 9528
_reflns_number_total 13769
_reflns_threshold_expression >2sigma(I)
_cod_data_source_file ic010154v.cif
_cod_data_source_block wongag2s
_cod_depositor_comments
;
The following automatic conversions were performed:

'_exptl_crystal_density_meas' value 'not measured' was changed to '?'
- the value is perceived as not measured.

Automatic conversion script
Id: cif_fix_values 3008 2015-01-20 13:52:24Z robertas 
;
_cod_original_cell_volume 43113.9(8)
_cod_original_sg_symbol_H-M 'R -3'
_cod_original_formula_sum 'C139.25 H130.50 Ag3 Cs N8.75 O20.75 P6 Sn2'
_cod_database_code 4320074

loop_
_symmetry_equiv_pos_as_xyz
'x, y, z'
'-y, x-y, z'
'-x+y, -x, z'
'x+2/3, y+1/3, z+1/3'
'-y+2/3, x-y+1/3, z+1/3'
'-x+y+2/3, -x+1/3, z+1/3'
'x+1/3, y+2/3, z+2/3'
'-y+1/3, x-y+2/3, z+2/3'
'-x+y+1/3, -x+2/3, z+2/3'
'-x, -y, -z'
'y, -x+y, -z'
'x-y, x, -z'
'-x+2/3, -y+1/3, -z+1/3'
'y+2/3, -x+y+1/3, -z+1/3'
'x-y+2/3, x+1/3, -z+1/3'
'-x+1/3, -y+2/3, -z+2/3'
'y+1/3, -x+y+2/3, -z+2/3'
'x-y+1/3, x+2/3, -z+2/3'

loop_
_atom_site_label
_atom_site_type_symbol
_atom_site_fract_x
_atom_site_fract_y
_atom_site_fract_z
_atom_site_U_iso_or_equiv
_atom_site_adp_type
_atom_site_occupancy
_atom_site_symmetry_multiplicity
_atom_site_calc_flag
_atom_site_refinement_flags
_atom_site_disorder_assembly
_atom_site_disorder_group
Cs1 Cs 0.0000 1.0000 0.109962(10) 0.0459(2) Uani 1 3 d S . .
Cs2 Cs -0.3333 0.3333 -0.047091(10) 0.0422(2) Uani 1 3 d S . .
Sn1 Sn 0.0000 1.0000 0.067116(10) 0.0296(2) Uani 1 3 d S . .
Sn2 Sn 0.0000 1.0000 0.152982(10) 0.0314(2) Uani 1 3 d S . .
Sn3 Sn -0.3333 0.3333 -0.003263(9) 0.0251(2) Uani 1 3 d S . .
Sn4 Sn -0.3333 0.3333 -0.091223(10) 0.0282(2) Uani 1 3 d S . .
Ag1 Ag 0.30680(3) 1.04460(3) 0.111431(7) 0.04340(19) Uani 1 1 d . . .
Ag2 Ag -0.0555(2) 0.3230(3) -0.04663(5) 0.0368(7) Uani 0.89(3) 1 d P . .
Ag3 Ag -0.037(3) 0.352(5) -0.04504(16) 0.049(11) Uani 0.11(3) 1 d P . .
P1 P 0.29400(9) 1.02177(10) 0.08471(2) 0.0327(5) Uani 1 1 d . . .
P2 P 0.32057(10) 1.10678(10) 0.13406(2) 0.0357(5) Uani 1 1 d . . .
P3 P -0.05190(9) 0.32530(9) -0.01929(2) 0.0306(5) Uani 1 1 d . . .
P4 P -0.04319(9) 0.34422(10) -0.07327(2) 0.0321(5) Uani 1 1 d . . .
O1 O 0.0466(2) 0.9627(2) 0.05460(5) 0.0349(12) Uani 1 1 d . . .
O2 O 0.0797(2) 1.0270(2) 0.08101(5) 0.0329(12) Uani 1 1 d . . .
O3 O 0.0802(2) 1.0464(2) 0.13891(6) 0.0358(12) Uani 1 1 d . . .
O4 O 0.0642(2) 0.9852(2) 0.16555(6) 0.0360(12) Uani 1 1 d . . .
O5 O -0.2928(2) 0.2914(2) 0.00992(5) 0.0289(11) Uani 1 1 d . . .
O6 O -0.2561(2) 0.3495(2) -0.01716(5) 0.0323(12) Uani 1 1 d . . .
O7 O -0.2562(2) 0.3543(2) -0.07684(5) 0.0292(11) Uani 1 1 d . . .
O8 O -0.2820(2) 0.3043(2) -0.10474(5) 0.0338(12) Uani 1 1 d . . .
O9 O 0.2317(4) 0.9315(3) 0.12323(9) 0.086(2) Uani 1 1 d . . .
O10 O 0.3928(3) 1.0075(4) 0.11474(8) 0.076(2) Uani 1 1 d . . .
O11 O -0.1591(3) 0.1991(3) -0.04656(7) 0.0693(19) Uani 1 1 d . . .
O12 O -0.0662(5) 0.4634(4) -0.04334(10) 0.098(3) Uani 1 1 d . . .
O13 O 0.0620(4) 0.3258(4) -0.04744(8) 0.074(2) Uani 1 1 d . . .
O14 O 0.3361(10) 0.9029(10) 0.1871(2) 0.124(7) Uiso 0.50 1 d PD . .
O15 O -0.2938(18) 0.3851(18) 0.0750(4) 0.158(13) Uiso 0.33 1 d P . .
N1 N 0.1226(3) 0.8646(3) 0.12643(8) 0.0495(18) Uani 1 1 d . . .
N2 N 0.4005(5) 0.9151(5) 0.11927(10) 0.077(3) Uani 1 1 d . . .
N3 N -0.2545(3) 0.1812(3) -0.03628(8) 0.0483(18) Uani 1 1 d . . .
N4 N 0.0322(6) 0.5567(5) -0.04214(10) 0.094(3) Uani 1 1 d . . .
N5 N 0.0820(4) 0.2473(4) -0.03885(9) 0.059(2) Uani 1 1 d . . .
N6 N 0.2805(6) 0.8687(6) 0.16597(15) 0.045(3) Uiso 0.50 1 d PD . .
N7 N -0.3333 0.3333 0.0520(3) 0.127(7) Uiso 1 3 d S . .
C1 C 0.1012(3) 0.9725(3) 0.06115(8) 0.0303(17) Uani 1 1 d . . .
C2 C 0.1196(3) 1.0074(3) 0.07508(8) 0.0287(16) Uani 1 1 d . . .
C3 C 0.1770(3) 1.0199(3) 0.08215(8) 0.0295(17) Uani 1 1 d . . .
H9A H 0.1892 1.0430 0.0914 0.035 Uiso 1 1 calc R . .
C4 C 0.2172(3) 0.9987(3) 0.07565(8) 0.0305(17) Uani 1 1 d . . .
C5 C 0.1977(4) 0.9630(4) 0.06207(8) 0.0353(18) Uani 1 1 d . . .
H27A H 0.2242 0.9478 0.0576 0.042 Uiso 1 1 calc R . .
C6 C 0.1402(4) 0.9499(4) 0.05516(8) 0.0359(18) Uani 1 1 d . . .
H38A H 0.1271 0.9250 0.0461 0.043 Uiso 1 1 calc R . .
C7 C 0.3559(4) 1.0920(4) 0.07438(9) 0.0382(19) Uani 1 1 d . . .
C8 C 0.4151(4) 1.1303(4) 0.08116(11) 0.054(2) Uani 1 1 d . . .
H10H H 0.4230 1.1185 0.0909 0.065 Uiso 1 1 calc R . .
C9 C 0.4647(5) 1.1867(4) 0.07408(14) 0.072(3) Uani 1 1 d . . .
H11A H 0.5059 1.2121 0.0788 0.086 Uiso 1 1 calc R . .
C10 C 0.4518(5) 1.2040(5) 0.06009(14) 0.069(3) Uani 1 1 d . . .
H12E H 0.4841 1.2424 0.0553 0.083 Uiso 1 1 calc R . .
C11 C 0.3927(5) 1.1663(5) 0.05318(13) 0.071(3) Uani 1 1 d . . .
H12B H 0.3847 1.1780 0.0435 0.085 Uiso 1 1 calc R . .
C12 C 0.3446(5) 1.1108(5) 0.06039(11) 0.060(3) Uani 1 1 d . . .
H12C H 0.3034 1.0854 0.0557 0.072 Uiso 1 1 calc R . .
C13 C 0.3085(4) 0.9553(4) 0.08063(8) 0.0349(18) Uani 1 1 d . . .
C14 C 0.2581(4) 0.8916(4) 0.08360(9) 0.0401(19) Uani 1 1 d . . .
H41A H 0.2167 0.8845 0.0868 0.048 Uiso 1 1 calc R . .
C15 C 0.2679(4) 0.8390(4) 0.08192(10) 0.049(2) Uani 1 1 d . . .
H37A H 0.2330 0.7960 0.0836 0.058 Uiso 1 1 calc R . .
C16 C 0.3283(5) 0.8491(5) 0.07788(10) 0.053(2) Uani 1 1 d . . .
H72A H 0.3357 0.8133 0.0771 0.064 Uiso 1 1 calc R . .
C17 C 0.3775(4) 0.9107(5) 0.07495(10) 0.052(2) Uani 1 1 d . . .
H73A H 0.4187 0.9173 0.0718 0.063 Uiso 1 1 calc R . .
C18 C 0.3686(4) 0.9638(4) 0.07648(9) 0.042(2) Uani 1 1 d . . .
H92A H 0.4039 1.0064 0.0747 0.051 Uiso 1 1 calc R . .
C19 C 0.1320(3) 1.0453(3) 0.14503(8) 0.0305(17) Uani 1 1 d . . .
C20 C 0.1236(4) 1.0133(3) 0.15918(8) 0.0333(18) Uani 1 1 d . . .
C21 C 0.1758(4) 1.0123(4) 0.16554(9) 0.0376(19) Uani 1 1 d . . .
H40A H 0.1705 0.9906 0.1749 0.045 Uiso 1 1 calc R . .
C22 C 0.2363(4) 1.0424(4) 0.15853(8) 0.0372(19) Uani 1 1 d . . .
H44A H 0.2720 1.0418 0.1633 0.045 Uiso 1 1 calc R . .
C23 C 0.2451(4) 1.0733(4) 0.14470(8) 0.0344(18) Uani 1 1 d . . .
C24 C 0.1926(3) 1.0743(3) 0.13802(8) 0.0323(17) Uani 1 1 d . . .
H24A H 0.1982 1.0952 0.1285 0.039 Uiso 1 1 calc R . .
C25 C 0.3801(4) 1.1030(4) 0.14642(8) 0.0374(19) Uani 1 1 d . . .
C26 C 0.3753(4) 1.0430(4) 0.14868(10) 0.050(2) Uani 1 1 d . . .
H33A H 0.3403 1.0051 0.1443 0.059 Uiso 1 1 calc R . .
C27 C 0.4213(5) 1.0379(5) 0.15727(11) 0.058(3) Uani 1 1 d . . .
H17A H 0.4170 0.9963 0.1590 0.070 Uiso 1 1 calc R . .
C28 C 0.4737(5) 1.0932(5) 0.16339(11) 0.066(3) Uani 1 1 d . . .
H12A H 0.5061 1.0896 0.1690 0.079 Uiso 1 1 calc R . .
C29 C 0.4789(5) 1.1538(5) 0.16137(11) 0.060(3) Uani 1 1 d . . .
H63A H 0.5145 1.1917 0.1656 0.072 Uiso 1 1 calc R . .
C30 C 0.4313(4) 1.1583(4) 0.15312(10) 0.049(2) Uani 1 1 d . . .
H91A H 0.4338 1.1993 0.1520 0.059 Uiso 1 1 calc R . .
C31 C 0.3481(4) 1.1932(4) 0.13168(9) 0.041(2) Uani 1 1 d . . .
C32 C 0.3251(4) 1.2251(4) 0.14051(10) 0.046(2) Uani 1 1 d . . .
H68A H 0.2940 1.2020 0.1482 0.055 Uiso 1 1 calc R . .
C33 C 0.3472(5) 1.2911(4) 0.13829(11) 0.060(3) Uani 1 1 d . . .
H20A H 0.3302 1.3127 0.1442 0.072 Uiso 1 1 calc R . .
C34 C 0.3947(6) 1.3254(5) 0.12731(12) 0.075(3) Uani 1 1 d . . .
H14A H 0.4110 1.3706 0.1259 0.090 Uiso 1 1 calc R . .
C35 C 0.4179(5) 1.2932(5) 0.11842(12) 0.069(3) Uani 1 1 d . . .
H12D H 0.4501 1.3161 0.1109 0.083 Uiso 1 1 calc R . .
C36 C 0.3936(4) 1.2269(4) 0.12062(10) 0.055(2) Uani 1 1 d . . .
H77A H 0.4085 1.2044 0.1144 0.067 Uiso 1 1 calc R . .
C37 C -0.2383(3) 0.2983(3) 0.00373(8) 0.0277(16) Uani 1 1 d . . .
C38 C -0.2181(3) 0.3288(3) -0.01074(8) 0.0270(16) Uani 1 1 d . . .
C39 C -0.1630(3) 0.3356(3) -0.01728(8) 0.0273(16) Uani 1 1 d . . .
H21A H -0.1502 0.3552 -0.0270 0.033 Uiso 1 1 calc R . .
C40 C -0.1249(3) 0.3140(3) -0.00993(8) 0.0309(17) Uani 1 1 d . . .
C41 C -0.1434(4) 0.2860(4) 0.00437(9) 0.0389(19) Uani 1 1 d . . .
H54A H -0.1172 0.2723 0.0096 0.047 Uiso 1 1 calc R . .
C42 C -0.1995(4) 0.2781(4) 0.01105(8) 0.0354(18) Uani 1 1 d . . .
H45A H -0.2118 0.2586 0.0208 0.042 Uiso 1 1 calc R . .
C43 C 0.0163(3) 0.4009(4) -0.01244(9) 0.0373(19) Uani 1 1 d . . .
C44 C 0.0746(4) 0.4255(4) -0.02043(11) 0.049(2) Uani 1 1 d . . .
H48A H 0.0767 0.4034 -0.0292 0.059 Uiso 1 1 calc R . .
C45 C 0.1303(4) 0.4828(4) -0.01561(12) 0.060(3) Uani 1 1 d . . .
H69A H 0.1698 0.5004 -0.0212 0.071 Uiso 1 1 calc R . .
C46 C 0.1265(5) 0.5126(4) -0.00268(12) 0.059(3) Uani 1 1 d . . .
H81A H 0.1644 0.5503 0.0008 0.071 Uiso 1 1 calc R . .
C47 C 0.0697(5) 0.4897(4) 0.00532(11) 0.056(3) Uani 1 1 d . . .
H11E H 0.0683 0.5120 0.0141 0.067 Uiso 1 1 calc R . .
C48 C 0.0130(4) 0.4322(4) 0.00039(9) 0.045(2) Uani 1 1 d . . .
H53A H -0.0266 0.4156 0.0059 0.054 Uiso 1 1 calc R . .
C49 C -0.0378(3) 0.2625(4) -0.01112(9) 0.0343(18) Uani 1 1 d . . .
C50 C -0.0612(4) 0.2037(4) -0.01842(10) 0.044(2) Uani 1 1 d . . .
H31A H -0.0834 0.1968 -0.0278 0.053 Uiso 1 1 calc R . .
C51 C -0.0529(4) 0.1543(4) -0.01233(12) 0.059(3) Uani 1 1 d . . .
H94A H -0.0692 0.1140 -0.0175 0.071 Uiso 1 1 calc R . .
C52 C -0.0205(4) 0.1644(5) 0.00130(13) 0.064(3) Uani 1 1 d . . .
H66A H -0.0142 0.1310 0.0055 0.076 Uiso 1 1 calc R . .
C53 C 0.0032(4) 0.2246(5) 0.00909(10) 0.053(2) Uani 1 1 d . . .
H42A H 0.0241 0.2309 0.0186 0.064 Uiso 1 1 calc R . .
C54 C -0.0041(4) 0.2733(4) 0.00278(9) 0.044(2) Uani 1 1 d . . .
H58A H 0.0135 0.3143 0.0077 0.053 Uiso 1 1 calc R . .
C55 C -0.2134(3) 0.3399(3) -0.08330(8) 0.0273(16) Uani 1 1 d . . .
C56 C -0.2257(3) 0.3154(3) -0.09819(8) 0.0300(17) Uani 1 1 d . . .
C57 C -0.1813(4) 0.3035(4) -0.10574(9) 0.0354(18) Uani 1 1 d . . .
H59A H -0.1890 0.2889 -0.1159 0.042 Uiso 1 1 calc R . .
C58 C -0.1257(4) 0.3130(4) -0.09830(9) 0.0362(18) Uani 1 1 d . . .
H25A H -0.0950 0.3055 -0.1035 0.043 Uiso 1 1 calc R . .
C59 C -0.1146(3) 0.3334(3) -0.08332(8) 0.0317(17) Uani 1 1 d . . .
C60 C -0.1581(3) 0.3480(3) -0.07584(8) 0.0267(16) Uani 1 1 d . . .
H17B H -0.1498 0.3633 -0.0657 0.032 Uiso 1 1 calc R . .
C61 C 0.0232(4) 0.4228(4) -0.07890(9) 0.0364(19) Uani 1 1 d . . .
C62 C 0.0145(4) 0.4648(4) -0.08840(11) 0.056(2) Uani 1 1 d . . .
H74A H -0.0276 0.4511 -0.0924 0.067 Uiso 1 1 calc R . .
C63 C 0.0655(5) 0.5256(4) -0.09211(13) 0.068(3) Uani 1 1 d . . .
H10I H 0.0584 0.5537 -0.0985 0.081 Uiso 1 1 calc R . .
C64 C 0.1267(5) 0.5452(4) -0.08647(12) 0.064(3) Uani 1 1 d . . .
H87A H 0.1620 0.5867 -0.0892 0.077 Uiso 1 1 calc R . .
C65 C 0.1373(4) 0.5061(5) -0.07714(11) 0.060(3) Uani 1 1 d . . .
H88A H 0.1799 0.5200 -0.0735 0.072 Uiso 1 1 calc R . .
C66 C 0.0854(4) 0.4451(4) -0.07293(10) 0.051(2) Uani 1 1 d . . .
H55A H 0.0925 0.4187 -0.0660 0.061 Uiso 1 1 calc R . .
C67 C -0.0239(4) 0.2854(4) -0.08145(8) 0.0336(18) Uani 1 1 d . . .
C68 C 0.0326(4) 0.3027(4) -0.08972(10) 0.047(2) Uani 1 1 d . . .
H11D H 0.0616 0.3471 -0.0921 0.056 Uiso 1 1 calc R . .
C69 C 0.0460(4) 0.2550(5) -0.09438(12) 0.061(3) Uani 1 1 d . . .
H71A H 0.0845 0.2672 -0.1000 0.073 Uiso 1 1 calc R . .
C70 C 0.0056(5) 0.1913(5) -0.09109(10) 0.053(2) Uani 1 1 d . . .
H80A H 0.0164 0.1594 -0.0941 0.063 Uiso 1 1 calc R . .
C71 C -0.0511(5) 0.1734(4) -0.08338(10) 0.056(3) Uani 1 1 d . . .
H86A H -0.0805 0.1286 -0.0815 0.068 Uiso 1 1 calc R . .
C72 C -0.0663(4) 0.2197(4) -0.07832(10) 0.048(2) Uani 1 1 d . . .
H19A H -0.1052 0.2067 -0.0728 0.057 Uiso 1 1 calc R . .
C73 C 0.1742(6) 0.9194(5) 0.12664(13) 0.076(3) Uani 1 1 d . . .
H10A H 0.1699 0.9556 0.1297 0.091 Uiso 1 1 calc R . .
C74 C 0.0609(5) 0.8586(6) 0.13053(12) 0.080(3) Uani 1 1 d . . .
H10B H 0.0679 0.9008 0.1341 0.120 Uiso 1 1 calc R . .
H10C H 0.0407 0.8262 0.1386 0.120 Uiso 1 1 calc R . .
H10D H 0.0322 0.8449 0.1217 0.120 Uiso 1 1 calc R . .
C75 C 0.1194(6) 0.8059(5) 0.12128(15) 0.096(4) Uani 1 1 d . . .
H10E H 0.1633 0.8146 0.1188 0.143 Uiso 1 1 calc R . .
H10F H 0.0917 0.7899 0.1123 0.143 Uiso 1 1 calc R . .
H10G H 0.1010 0.7729 0.1293 0.143 Uiso 1 1 calc R . .
C76 C 0.3706(5) 0.9463(5) 0.11460(11) 0.065(3) Uani 1 1 d . . .
H10M H 0.3278 0.9203 0.1107 0.078 Uiso 1 1 calc R . .
C77 C 0.4656(6) 0.9509(8) 0.12616(14) 0.112(5) Uani 1 1 d . . .
H10J H 0.4792 0.9972 0.1268 0.168 Uiso 1 1 calc R . .
H10K H 0.4967 0.9455 0.1199 0.168 Uiso 1 1 calc R . .
H10L H 0.4642 0.9338 0.1363 0.168 Uiso 1 1 calc R . .
C78 C 0.3691(7) 0.8440(6) 0.11722(14) 0.097(4) Uani 1 1 d . . .
H10N H 0.3260 0.8276 0.1127 0.145 Uiso 1 1 calc R . .
H10O H 0.3644 0.8231 0.1271 0.145 Uiso 1 1 calc R . .
H10P H 0.3959 0.8339 0.1106 0.145 Uiso 1 1 calc R . .
C79 C -0.2074(4) 0.2044(5) -0.04661(10) 0.055(2) Uani 1 1 d . . .
H11C H -0.2121 0.2275 -0.0548 0.066 Uiso 1 1 calc R . .
C80 C -0.3073(5) 0.1941(5) -0.03730(12) 0.070(3) Uani 1 1 d . . .
H11B H -0.3034 0.2177 -0.0467 0.104 Uiso 1 1 calc R . .
H11F H -0.3058 0.2206 -0.0286 0.104 Uiso 1 1 calc R . .
H11G H -0.3487 0.1529 -0.0373 0.104 Uiso 1 1 calc R . .
C81 C -0.2500(5) 0.1470(5) -0.02311(11) 0.073(3) Uani 1 1 d . . .
H12F H -0.2119 0.1415 -0.0241 0.110 Uiso 1 1 calc R . .
H12G H -0.2894 0.1042 -0.0224 0.110 Uiso 1 1 calc R . .
H12H H -0.2457 0.1723 -0.0140 0.110 Uiso 1 1 calc R . .
C82 C -0.0073(7) 0.4900(5) -0.04404(11) 0.079(4) Uani 1 1 d . . .
H12I H 0.0124 0.4643 -0.0459 0.095 Uiso 1 1 calc R . .
C83 C 0.0045(8) 0.5992(6) -0.03969(14) 0.113(5) Uani 1 1 d . . .
H13A H -0.0431 0.5728 -0.0393 0.169 Uiso 1 1 calc R . .
H13B H 0.0173 0.6306 -0.0480 0.169 Uiso 1 1 calc R . .
H13C H 0.0207 0.6226 -0.0301 0.169 Uiso 1 1 calc R . .
C84 C 0.1005(7) 0.5850(7) -0.04301(15) 0.126(6) Uani 1 1 d . . .
H13D H 0.1115 0.5509 -0.0449 0.189 Uiso 1 1 calc R . .
H13E H 0.1201 0.6069 -0.0335 0.189 Uiso 1 1 calc R . .
H13F H 0.1172 0.6167 -0.0513 0.189 Uiso 1 1 calc R . .
C85 C 0.0588(5) 0.2734(7) -0.04841(12) 0.077(3) Uani 1 1 d . . .
H50A H 0.0371 0.2480 -0.0571 0.092 Uiso 1 1 calc R . .
C86 C 0.1158(5) 0.2827(5) -0.02527(10) 0.059(2) Uani 1 1 d . . .
H65A H 0.1183 0.3252 -0.0252 0.088 Uiso 1 1 calc R . .
H65B H 0.1599 0.2889 -0.0252 0.088 Uiso 1 1 calc R . .
H65C H 0.0920 0.2577 -0.0163 0.088 Uiso 1 1 calc R . .
C87 C 0.0741(6) 0.1834(6) -0.04077(16) 0.106(5) Uani 1 1 d . . .
H11H H 0.0509 0.1643 -0.0502 0.159 Uiso 1 1 calc R . .
H11I H 0.0491 0.1556 -0.0323 0.159 Uiso 1 1 calc R . .
H11J H 0.1171 0.1869 -0.0411 0.159 Uiso 1 1 calc R . .
C88 C 0.3247(11) 0.8815(13) 0.1761(2) 0.097(8) Uiso 0.50 1 d PD . .
C89 C 0.2882(13) 0.8452(14) 0.1523(3) 0.117(10) Uiso 0.50 1 d PD . .
C90 C 0.2341(9) 0.8816(9) 0.1670(2) 0.059(5) Uiso 0.50 1 d PD . .
C91 C -0.3333 0.3333 0.0675(3) 0.097(7) Uiso 1 3 d S . .
C92 C -0.3686(8) 0.3670(8) 0.04480(19) 0.078(5) Uiso 0.67 1 d P . .
C93 C 0.582(2) 1.269(2) 0.1020(5) 0.168(15) Uiso 0.50 1 d P . .
C94 C 0.560(2) 1.246(2) 0.1188(5) 0.183(17) Uiso 0.50 1 d P . .
C95 C 0.5520(17) 1.1930(17) 0.1235(4) 0.116(10) Uiso 0.50 1 d P . .
C96 C 0.619(2) 1.223(2) 0.1286(5) 0.192(17) Uiso 0.50 1 d P . .
C97 C 0.499(2) 1.149(2) 0.1199(5) 0.175(16) Uiso 0.50 1 d P . .
C98 C -0.3333 0.3333 -0.1449(6) 0.127(19) Uiso 0.50 3 d SP . .
C99 C -0.326(2) 0.399(2) -0.1421(5) 0.103(12) Uiso 0.33 1 d P . .
C100 C -0.404(2) 0.388(2) -0.1565(5) 0.128(16) Uiso 0.33 1 d P . .

loop_
_atom_site_aniso_label
_atom_site_aniso_U_11
_atom_site_aniso_U_22
_atom_site_aniso_U_33
_atom_site_aniso_U_23
_atom_site_aniso_U_13
_atom_site_aniso_U_12
Cs1 0.0487(4) 0.0487(4) 0.0403(5) 0.000 0.000 0.02436(18)
Cs2 0.0454(3) 0.0454(3) 0.0359(5) 0.000 0.000 0.02268(17)
Sn1 0.0257(3) 0.0257(3) 0.0373(5) 0.000 0.000 0.01287(15)
Sn2 0.0293(3) 0.0293(3) 0.0357(5) 0.000 0.000 0.01463(15)
Sn3 0.0206(3) 0.0206(3) 0.0340(5) 0.000 0.000 0.01030(14)
Sn4 0.0234(3) 0.0234(3) 0.0378(5) 0.000 0.000 0.01169(15)
Ag1 0.0366(4) 0.0530(4) 0.0385(4) -0.0114(3) -0.0017(3) 0.0209(3)
Ag2 0.0323(9) 0.0441(15) 0.0343(8) -0.0030(7) 0.0003(7) 0.0195(11)
Ag3 0.035(12) 0.09(3) 0.031(4) -0.020(7) -0.008(5) 0.042(17)
P1 0.0297(11) 0.0349(11) 0.0369(11) -0.0046(9) -0.0008(9) 0.0187(9)
P2 0.0312(11) 0.0381(12) 0.0353(11) -0.0052(9) -0.0024(9) 0.0154(10)
P3 0.0246(10) 0.0291(11) 0.0382(11) -0.0015(9) -0.0001(8) 0.0136(9)
P4 0.0294(11) 0.0368(11) 0.0359(11) -0.0004(9) 0.0016(9) 0.0209(9)
O1 0.031(3) 0.038(3) 0.037(3) -0.006(2) -0.003(2) 0.018(2)
O2 0.028(3) 0.031(3) 0.041(3) -0.009(2) -0.002(2) 0.016(2)
O3 0.029(3) 0.038(3) 0.039(3) 0.006(2) -0.001(2) 0.016(2)
O4 0.032(3) 0.035(3) 0.043(3) 0.005(2) 0.005(2) 0.017(2)
O5 0.027(3) 0.029(3) 0.034(3) 0.006(2) 0.004(2) 0.016(2)
O6 0.029(3) 0.033(3) 0.036(3) 0.001(2) 0.000(2) 0.016(2)
O7 0.024(3) 0.027(3) 0.036(3) -0.005(2) 0.002(2) 0.013(2)
O8 0.031(3) 0.036(3) 0.037(3) -0.006(2) -0.002(2) 0.019(2)
O9 0.066(5) 0.062(5) 0.131(7) 0.005(4) 0.033(5) 0.032(4)
O10 0.063(5) 0.095(6) 0.082(5) -0.024(4) -0.010(4) 0.049(4)
O11 0.043(4) 0.080(5) 0.062(4) -0.006(4) 0.004(3) 0.013(4)
O12 0.117(8) 0.076(6) 0.096(6) 0.011(5) 0.007(6) 0.045(6)
O13 0.078(5) 0.101(6) 0.075(5) 0.005(4) 0.002(4) 0.068(5)
N1 0.045(4) 0.037(4) 0.058(5) -0.014(3) 0.003(4) 0.014(4)
N2 0.087(7) 0.109(8) 0.063(6) -0.026(5) -0.023(5) 0.069(6)
N3 0.041(4) 0.037(4) 0.060(5) 0.002(4) 0.001(4) 0.014(3)
N4 0.128(10) 0.066(7) 0.069(6) 0.005(5) 0.003(6) 0.034(7)
N5 0.052(5) 0.070(6) 0.067(5) -0.020(4) -0.006(4) 0.039(4)
C1 0.027(4) 0.026(4) 0.036(4) 0.003(3) 0.001(3) 0.012(3)
C2 0.027(4) 0.021(4) 0.038(4) 0.002(3) 0.005(3) 0.013(3)
C3 0.029(4) 0.026(4) 0.031(4) -0.005(3) -0.002(3) 0.013(3)
C4 0.032(4) 0.030(4) 0.033(4) -0.004(3) -0.003(3) 0.018(3)
C5 0.041(5) 0.039(5) 0.034(4) -0.003(4) 0.001(4) 0.027(4)
C6 0.048(5) 0.038(5) 0.027(4) -0.008(3) -0.004(4) 0.026(4)
C7 0.037(5) 0.035(4) 0.048(5) -0.005(4) 0.000(4) 0.022(4)
C8 0.054(6) 0.042(5) 0.054(6) -0.004(4) -0.001(5) 0.015(5)
C9 0.044(6) 0.037(6) 0.114(9) 0.004(6) 0.002(6) 0.004(5)
C10 0.057(7) 0.040(6) 0.111(9) 0.024(6) 0.024(6) 0.025(5)
C11 0.060(7) 0.069(7) 0.086(8) 0.033(6) 0.015(6) 0.034(6)
C12 0.046(6) 0.067(7) 0.072(7) 0.019(5) 0.001(5) 0.032(5)
C13 0.040(5) 0.037(5) 0.036(4) -0.004(3) -0.005(4) 0.026(4)
C14 0.037(5) 0.039(5) 0.049(5) 0.003(4) -0.001(4) 0.023(4)
C15 0.055(6) 0.036(5) 0.055(6) -0.002(4) -0.010(4) 0.023(4)
C16 0.065(6) 0.054(6) 0.056(6) -0.012(5) -0.013(5) 0.041(6)
C17 0.045(5) 0.060(6) 0.065(6) 0.001(5) 0.007(4) 0.036(5)
C18 0.038(5) 0.036(5) 0.052(5) 0.003(4) 0.010(4) 0.018(4)
C19 0.031(4) 0.025(4) 0.037(4) -0.006(3) -0.002(3) 0.015(3)
C20 0.034(4) 0.027(4) 0.038(4) 0.001(3) 0.000(4) 0.014(4)
C21 0.046(5) 0.041(5) 0.032(4) 0.005(4) 0.000(4) 0.026(4)
C22 0.033(4) 0.047(5) 0.034(4) -0.005(4) -0.003(4) 0.021(4)
C23 0.034(4) 0.035(4) 0.037(5) -0.007(4) -0.004(4) 0.020(4)
C24 0.037(5) 0.028(4) 0.029(4) -0.006(3) -0.007(3) 0.015(4)
C25 0.028(4) 0.047(5) 0.031(4) -0.008(4) -0.001(3) 0.014(4)
C26 0.046(5) 0.043(5) 0.064(6) -0.007(4) -0.005(4) 0.025(4)
C27 0.068(7) 0.053(6) 0.068(6) -0.005(5) -0.011(5) 0.041(5)
C28 0.060(6) 0.089(8) 0.074(7) -0.019(6) -0.025(5) 0.056(6)
C29 0.053(6) 0.059(6) 0.077(7) -0.028(5) -0.027(5) 0.034(5)
C30 0.052(6) 0.049(5) 0.053(5) -0.013(4) -0.010(4) 0.031(5)
C31 0.036(5) 0.043(5) 0.040(5) 0.002(4) -0.006(4) 0.016(4)
C32 0.044(5) 0.047(5) 0.048(5) 0.001(4) -0.001(4) 0.024(4)
C33 0.073(7) 0.046(6) 0.067(7) -0.003(5) -0.013(5) 0.034(5)
C34 0.099(9) 0.043(6) 0.067(7) 0.009(5) -0.024(7) 0.024(6)
C35 0.067(7) 0.056(7) 0.071(7) 0.017(6) 0.002(6) 0.021(6)
C36 0.060(6) 0.050(6) 0.048(5) 0.005(4) 0.003(5) 0.021(5)
C37 0.022(4) 0.023(4) 0.034(4) -0.001(3) 0.003(3) 0.008(3)
C38 0.021(4) 0.021(4) 0.037(4) 0.000(3) -0.004(3) 0.010(3)
C39 0.025(4) 0.020(4) 0.031(4) 0.000(3) 0.002(3) 0.006(3)
C40 0.026(4) 0.029(4) 0.036(4) -0.002(3) -0.003(3) 0.013(3)
C41 0.040(5) 0.047(5) 0.039(5) 0.002(4) 0.000(4) 0.029(4)
C42 0.037(4) 0.039(5) 0.032(4) 0.006(3) 0.000(4) 0.020(4)
C43 0.020(4) 0.030(4) 0.062(5) -0.005(4) -0.006(4) 0.012(3)
C44 0.031(5) 0.035(5) 0.082(7) 0.000(4) 0.007(4) 0.017(4)
C45 0.033(5) 0.037(5) 0.102(8) -0.005(5) 0.001(5) 0.013(4)
C46 0.043(6) 0.041(5) 0.094(8) -0.006(5) -0.018(5) 0.022(5)
C47 0.063(6) 0.038(5) 0.074(7) -0.021(5) -0.029(5) 0.032(5)
C48 0.046(5) 0.044(5) 0.050(5) -0.008(4) -0.016(4) 0.027(4)
C49 0.022(4) 0.035(4) 0.051(5) 0.010(4) 0.008(4) 0.017(3)
C50 0.033(5) 0.036(5) 0.064(6) -0.005(4) -0.001(4) 0.018(4)
C51 0.037(5) 0.032(5) 0.103(8) 0.003(5) -0.004(5) 0.014(4)
C52 0.039(5) 0.054(6) 0.101(8) 0.026(6) 0.013(6) 0.026(5)
C53 0.047(5) 0.068(7) 0.059(6) 0.014(5) 0.008(4) 0.040(5)
C54 0.042(5) 0.046(5) 0.052(5) 0.003(4) 0.001(4) 0.028(4)
C55 0.022(4) 0.021(4) 0.035(4) 0.002(3) 0.003(3) 0.008(3)
C56 0.028(4) 0.026(4) 0.042(5) 0.002(3) 0.002(3) 0.018(3)
C57 0.035(4) 0.039(5) 0.040(5) -0.012(4) -0.006(4) 0.025(4)
C58 0.032(4) 0.040(5) 0.044(5) 0.002(4) 0.004(4) 0.023(4)
C59 0.033(4) 0.029(4) 0.036(4) 0.000(3) -0.002(3) 0.018(4)
C60 0.025(4) 0.024(4) 0.028(4) 0.002(3) 0.006(3) 0.010(3)
C61 0.041(5) 0.034(4) 0.043(5) -0.003(4) 0.004(4) 0.026(4)
C62 0.038(5) 0.049(6) 0.083(7) 0.009(5) 0.006(5) 0.024(5)
C63 0.056(6) 0.043(6) 0.106(9) 0.019(5) 0.004(6) 0.026(5)
C64 0.047(6) 0.034(5) 0.099(8) 0.005(5) 0.012(5) 0.011(5)
C65 0.042(5) 0.052(6) 0.078(7) -0.001(5) -0.003(5) 0.017(5)
C66 0.044(5) 0.046(5) 0.059(6) -0.008(4) -0.011(4) 0.020(5)
C67 0.035(4) 0.036(4) 0.036(4) 0.001(3) -0.003(4) 0.022(4)
C68 0.047(5) 0.032(5) 0.063(6) 0.005(4) 0.023(4) 0.021(4)
C69 0.043(5) 0.054(6) 0.087(7) -0.011(5) 0.014(5) 0.025(5)
C70 0.061(6) 0.055(6) 0.062(6) -0.003(5) 0.002(5) 0.043(5)
C71 0.087(8) 0.035(5) 0.056(6) 0.005(4) 0.003(5) 0.038(5)
C72 0.045(5) 0.043(5) 0.056(6) 0.007(4) 0.013(4) 0.023(4)
C73 0.087(9) 0.051(7) 0.097(9) -0.003(6) 0.019(7) 0.040(7)
C74 0.067(7) 0.102(9) 0.072(7) -0.013(6) 0.001(6) 0.044(7)
C75 0.101(10) 0.058(7) 0.129(11) -0.011(7) -0.012(8) 0.041(7)
C76 0.077(7) 0.066(7) 0.068(7) -0.017(6) -0.013(6) 0.048(6)
C77 0.104(10) 0.203(16) 0.081(9) -0.003(10) 0.000(8) 0.115(12)
C78 0.143(12) 0.099(10) 0.086(9) -0.008(7) -0.011(8) 0.088(10)
C79 0.035(5) 0.060(6) 0.047(6) -0.003(5) 0.000(4) 0.006(5)
C80 0.069(7) 0.067(7) 0.076(7) -0.016(6) 0.000(6) 0.037(6)
C81 0.050(6) 0.084(8) 0.072(7) 0.022(6) 0.011(5) 0.024(6)
C82 0.111(10) 0.058(8) 0.044(6) 0.002(5) 0.017(7) 0.024(7)
C83 0.197(16) 0.066(8) 0.080(9) 0.004(7) 0.013(9) 0.070(10)
C84 0.105(12) 0.104(11) 0.084(10) -0.005(8) 0.006(8) -0.012(9)
C85 0.053(7) 0.127(11) 0.060(7) -0.021(7) -0.013(5) 0.052(8)
C86 0.057(6) 0.067(6) 0.063(6) 0.001(5) 0.001(5) 0.039(5)
C87 0.103(10) 0.091(9) 0.151(13) -0.047(9) -0.001(9) 0.068(8)

loop_
_atom_type_symbol
_atom_type_description
_atom_type_scat_dispersion_real
_atom_type_scat_dispersion_imag
_atom_type_scat_source
C C 0.0033 0.0016 'International Tables Vol C Tables 4.2.6.8 and 6.1.1.4'
H H 0.0000 0.0000 'International Tables Vol C Tables 4.2.6.8 and 6.1.1.4'
O O 0.0106 0.0060 'International Tables Vol C Tables 4.2.6.8 and 6.1.1.4'
P P 0.1023 0.0942 'International Tables Vol C Tables 4.2.6.8 and 6.1.1.4'
Ag Ag -0.8971 1.1015 'International Tables Vol C Tables 4.2.6.8 and 6.1.1.4'
Sn Sn -0.6537 1.4246 'International Tables Vol C Tables 4.2.6.8 and 6.1.1.4'
Cs Cs -0.3680 2.1192 'International Tables Vol C Tables 4.2.6.8 and 6.1.1.4'
N N 0.0061 0.0033 'International Tables Vol C Tables 4.2.6.8 and 6.1.1.4'

loop_
_geom_angle_atom_site_label_1
_geom_angle_atom_site_label_2
_geom_angle_atom_site_label_3
_geom_angle
_geom_angle_site_symmetry_1
_geom_angle_site_symmetry_3
_geom_angle_publ_flag
O3 Cs1 O3 56.04(15) 2_675 3_465 ?
O3 Cs1 O3 56.04(15) 2_675 . ?
O3 Cs1 O3 56.04(15) 3_465 . ?
O3 Cs1 O2 156.35(13) 2_675 . ?
O3 Cs1 O2 141.02(13) 3_465 . ?
O3 Cs1 O2 114.83(13) . . ?
O3 Cs1 O2 141.02(13) 2_675 3_465 ?
O3 Cs1 O2 114.83(12) 3_465 3_465 ?
O3 Cs1 O2 156.35(13) . 3_465 ?
O2 Cs1 O2 56.31(14) . 3_465 ?
O3 Cs1 O2 114.83(12) 2_675 2_675 ?
O3 Cs1 O2 156.35(13) 3_465 2_675 ?
O3 Cs1 O2 141.02(13) . 2_675 ?
O2 Cs1 O2 56.31(14) . 2_675 ?
O2 Cs1 O2 56.31(14) 3_465 2_675 ?
O3 Cs1 Sn1 147.15(9) 2_675 . ?
O3 Cs1 Sn1 147.15(9) 3_465 . ?
O3 Cs1 Sn1 147.15(9) . . ?
O2 Cs1 Sn1 33.02(9) . . ?
O2 Cs1 Sn1 33.02(9) 3_465 . ?
O2 Cs1 Sn1 33.02(9) 2_675 . ?
O3 Cs1 Sn2 32.85(9) 2_675 . ?
O3 Cs1 Sn2 32.85(9) 3_465 . ?
O3 Cs1 Sn2 32.85(9) . . ?
O2 Cs1 Sn2 146.98(9) . . ?
O2 Cs1 Sn2 146.98(9) 3_465 . ?
O2 Cs1 Sn2 146.98(9) 2_675 . ?
Sn1 Cs1 Sn2 180.0 . . ?
O7 Cs2 O7 54.46(14) . 3_455 ?
O7 Cs2 O7 54.46(14) . 2_565 ?
O7 Cs2 O7 54.46(14) 3_455 2_565 ?
O7 Cs2 O6 115.86(12) . . ?
O7 Cs2 O6 147.41(12) 3_455 . ?
O7 Cs2 O6 151.00(12) 2_565 . ?
O7 Cs2 O6 151.00(12) . 3_455 ?
O7 Cs2 O6 115.86(12) 3_455 3_455 ?
O7 Cs2 O6 147.41(12) 2_565 3_455 ?
O6 Cs2 O6 55.10(14) . 3_455 ?
O7 Cs2 O6 147.41(12) . 2_565 ?
O7 Cs2 O6 151.00(12) 3_455 2_565 ?
O7 Cs2 O6 115.86(12) 2_565 2_565 ?
O6 Cs2 O6 55.10(14) . 2_565 ?
O6 Cs2 O6 55.10(14) 3_455 2_565 ?
O7 Cs2 C80 89.63(18) . . ?
O7 Cs2 C80 83.59(18) 3_455 . ?
O7 Cs2 C80 134.97(18) 2_565 . ?
O6 Cs2 C80 64.46(18) . . ?
O6 Cs2 C80 61.40(18) 3_455 . ?
O6 Cs2 C80 108.88(18) 2_565 . ?
O7 Cs2 C80 83.59(18) . 2_565 ?
O7 Cs2 C80 134.97(18) 3_455 2_565 ?
O7 Cs2 C80 89.63(18) 2_565 2_565 ?
O6 Cs2 C80 61.41(18) . 2_565 ?
O6 Cs2 C80 108.88(18) 3_455 2_565 ?
O6 Cs2 C80 64.46(18) 2_565 2_565 ?
C80 Cs2 C80 114.83(12) . 2_565 ?
O7 Cs2 C80 134.97(18) . 3_455 ?
O7 Cs2 C80 89.63(18) 3_455 3_455 ?
O7 Cs2 C80 83.59(18) 2_565 3_455 ?
O6 Cs2 C80 108.88(18) . 3_455 ?
O6 Cs2 C80 64.46(18) 3_455 3_455 ?
O6 Cs2 C80 61.41(18) 2_565 3_455 ?
C80 Cs2 C80 114.83(12) . 3_455 ?
C80 Cs2 C80 114.83(12) 2_565 3_455 ?
O7 Cs2 Sn3 148.11(8) . . ?
O7 Cs2 Sn3 148.11(8) 3_455 . ?
O7 Cs2 Sn3 148.11(8) 2_565 . ?
O6 Cs2 Sn3 32.28(8) . . ?
O6 Cs2 Sn3 32.28(8) 3_455 . ?
O6 Cs2 Sn3 32.28(8) 2_565 . ?
C80 Cs2 Sn3 76.64(16) . . ?
C80 Cs2 Sn3 76.64(16) 2_565 . ?
C80 Cs2 Sn3 76.64(16) 3_455 . ?
O7 Cs2 Sn4 31.89(8) . . ?
O7 Cs2 Sn4 31.89(8) 3_455 . ?
O7 Cs2 Sn4 31.89(8) 2_565 . ?
O6 Cs2 Sn4 147.72(8) . . ?
O6 Cs2 Sn4 147.72(8) 3_455 . ?
O6 Cs2 Sn4 147.72(8) 2_565 . ?
C80 Cs2 Sn4 103.36(16) . . ?
C80 Cs2 Sn4 103.36(16) 2_565 . ?
C80 Cs2 Sn4 103.36(16) 3_455 . ?
Sn3 Cs2 Sn4 180.0 . . ?
O1 Sn1 O1 93.58(19) . 3_465 ?
O1 Sn1 O1 93.58(19) . 2_675 ?
O1 Sn1 O1 93.58(19) 3_465 2_675 ?
O1 Sn1 O2 167.74(19) . 2_675 ?
O1 Sn1 O2 97.84(19) 3_465 2_675 ?
O1 Sn1 O2 81.32(18) 2_675 2_675 ?
O1 Sn1 O2 97.84(19) . 3_465 ?
O1 Sn1 O2 81.32(18) 3_465 3_465 ?
O1 Sn1 O2 167.74(19) 2_675 3_465 ?
O2 Sn1 O2 88.30(19) 2_675 3_465 ?
O1 Sn1 O2 81.32(18) . . ?
O1 Sn1 O2 167.74(19) 3_465 . ?
O1 Sn1 O2 97.8(2) 2_675 . ?
O2 Sn1 O2 88.30(19) 2_675 . ?
O2 Sn1 O2 88.30(19) 3_465 . ?
O1 Sn1 Cs1 122.69(14) . . ?
O1 Sn1 Cs1 122.69(14) 3_465 . ?
O1 Sn1 Cs1 122.69(14) 2_675 . ?
O2 Sn1 Cs1 53.54(13) 2_675 . ?
O2 Sn1 Cs1 53.54(13) 3_465 . ?
O2 Sn1 Cs1 53.54(13) . . ?
O4 Sn2 O4 93.38(19) 2_675 3_465 ?
O4 Sn2 O4 93.38(19) 2_675 . ?
O4 Sn2 O4 93.38(19) 3_465 . ?
O4 Sn2 O3 98.5(2) 2_675 . ?
O4 Sn2 O3 167.31(19) 3_465 . ?
O4 Sn2 O3 81.62(19) . . ?
O4 Sn2 O3 81.62(19) 2_675 2_675 ?
O4 Sn2 O3 98.5(2) 3_465 2_675 ?
O4 Sn2 O3 167.3(2) . 2_675 ?
O3 Sn2 O3 87.57(19) . 2_675 ?
O4 Sn2 O3 167.31(19) 2_675 3_465 ?
O4 Sn2 O3 81.62(19) 3_465 3_465 ?
O4 Sn2 O3 98.53(19) . 3_465 ?
O3 Sn2 O3 87.6(2) . 3_465 ?
O3 Sn2 O3 87.6(2) 2_675 3_465 ?
O4 Sn2 Cs1 122.84(14) 2_675 . ?
O4 Sn2 Cs1 122.84(14) 3_465 . ?
O4 Sn2 Cs1 122.84(14) . . ?
O3 Sn2 Cs1 53.04(14) . . ?
O3 Sn2 Cs1 53.04(14) 2_675 . ?
O3 Sn2 Cs1 53.04(14) 3_465 . ?
O5 Sn3 O5 90.99(18) . 2_565 ?
O5 Sn3 O5 90.99(18) . 3_455 ?
O5 Sn3 O5 90.99(18) 2_565 3_455 ?
O5 Sn3 O6 80.96(18) . . ?
O5 Sn3 O6 101.41(18) 2_565 . ?
O5 Sn3 O6 165.26(18) 3_455 . ?
O5 Sn3 O6 101.41(18) . 3_455 ?
O5 Sn3 O6 165.26(18) 2_565 3_455 ?
O5 Sn3 O6 80.96(18) 3_455 3_455 ?
O6 Sn3 O6 88.51(19) . 3_455 ?
O5 Sn3 O6 165.26(18) . 2_565 ?
O5 Sn3 O6 80.96(18) 2_565 2_565 ?
O5 Sn3 O6 101.41(18) 3_455 2_565 ?
O6 Sn3 O6 88.51(19) . 2_565 ?
O6 Sn3 O6 88.51(19) 3_455 2_565 ?
O5 Sn3 Cs2 124.56(13) . . ?
O5 Sn3 Cs2 124.56(13) 2_565 . ?
O5 Sn3 Cs2 124.56(13) 3_455 . ?
O6 Sn3 Cs2 53.69(13) . . ?
O6 Sn3 Cs2 53.69(13) 3_455 . ?
O6 Sn3 Cs2 53.69(13) 2_565 . ?
O8 Sn4 O8 89.52(19) . 3_455 ?
O8 Sn4 O8 89.52(19) . 2_565 ?
O8 Sn4 O8 89.52(19) 3_455 2_565 ?
O8 Sn4 O7 80.70(18) . . ?
O8 Sn4 O7 160.77(18) 3_455 . ?
O8 Sn4 O7 106.79(19) 2_565 . ?
O8 Sn4 O7 106.79(19) . 3_455 ?
O8 Sn4 O7 80.70(18) 3_455 3_455 ?
O8 Sn4 O7 160.77(18) 2_565 3_455 ?
O7 Sn4 O7 86.29(18) . 3_455 ?
O8 Sn4 O7 160.77(18) . 2_565 ?
O8 Sn4 O7 106.79(19) 3_455 2_565 ?
O8 Sn4 O7 80.70(18) 2_565 2_565 ?
O7 Sn4 O7 86.29(18) . 2_565 ?
O7 Sn4 O7 86.29(18) 3_455 2_565 ?
O8 Sn4 Cs2 125.60(14) . . ?
O8 Sn4 Cs2 125.60(14) 3_455 . ?
O8 Sn4 Cs2 125.60(14) 2_565 . ?
O7 Sn4 Cs2 52.15(13) . . ?
O7 Sn4 Cs2 52.15(13) 3_455 . ?
O7 Sn4 Cs2 52.15(13) 2_565 . ?
P2 Ag1 P1 156.29(8) . . ?
P2 Ag1 O9 96.38(18) . . ?
P1 Ag1 O9 102.67(19) . . ?
Ag3 Ag2 P4 93(3) . . ?
Ag3 Ag2 P3 75(3) . . ?
P4 Ag2 P3 168.2(3) . . ?
Ag2 Ag3 P3 90(5) . . ?
Ag2 Ag3 P4 73.1(14) . . ?
P3 Ag3 P4 163(4) . . ?
C4 P1 C13 104.5(3) . . ?
C4 P1 C7 106.5(3) . . ?
C13 P1 C7 106.2(3) . . ?
C4 P1 Ag1 119.9(2) . . ?
C13 P1 Ag1 109.5(2) . . ?
C7 P1 Ag1 109.5(3) . . ?
C23 P2 C25 106.5(3) . . ?
C23 P2 C31 105.8(4) . . ?
C25 P2 C31 105.8(4) . . ?
C23 P2 Ag1 111.2(2) . . ?
C25 P2 Ag1 109.9(3) . . ?
C31 P2 Ag1 117.0(3) . . ?
C40 P3 C43 107.9(3) . . ?
C40 P3 C49 104.4(3) . . ?
C43 P3 C49 103.7(3) . . ?
C40 P3 Ag3 119.0(4) . . ?
C43 P3 Ag3 97(2) . . ?
C49 P3 Ag3 122.7(15) . . ?
C40 P3 Ag2 115.7(3) . . ?
C43 P3 Ag2 111.1(3) . . ?
C49 P3 Ag2 113.3(3) . . ?
Ag3 P3 Ag2 15(2) . . ?
C61 P4 C59 106.3(3) . . ?
C61 P4 C67 104.9(3) . . ?
C59 P4 C67 105.7(3) . . ?
C61 P4 Ag2 116.0(3) . . ?
C59 P4 Ag2 116.5(3) . . ?
C67 P4 Ag2 106.3(3) . . ?
C61 P4 Ag3 102(2) . . ?
C59 P4 Ag3 120.9(5) . . ?
C67 P4 Ag3 115.2(15) . . ?
Ag2 P4 Ag3 14(2) . . ?
C1 O1 Sn1 112.1(4) . . ?
C2 O2 Sn1 110.5(4) . . ?
C2 O2 Cs1 136.0(4) . . ?
Sn1 O2 Cs1 93.44(16) . . ?
C19 O3 Sn2 110.5(4) . . ?
C19 O3 Cs1 137.5(4) . . ?
Sn2 O3 Cs1 94.11(17) . . ?
C20 O4 Sn2 111.8(4) . . ?
C37 O5 Sn3 111.4(4) . . ?
C38 O6 Sn3 111.8(4) . . ?
C38 O6 Cs2 140.2(4) . . ?
Sn3 O6 Cs2 94.03(16) . . ?
C55 O7 Sn4 111.3(4) . . ?
C55 O7 Cs2 141.0(4) . . ?
Sn4 O7 Cs2 95.95(15) . . ?
C56 O8 Sn4 112.1(4) . . ?
C73 O9 Ag1 115.6(6) . . ?
C73 N1 C75 123.9(9) . . ?
C73 N1 C74 120.7(9) . . ?
C75 N1 C74 115.2(9) . . ?
C76 N2 C77 120.6(11) . . ?
C76 N2 C78 119.7(10) . . ?
C77 N2 C78 119.7(10) . . ?
C79 N3 C80 120.6(8) . . ?
C79 N3 C81 120.2(8) . . ?
C80 N3 C81 119.0(8) . . ?
C82 N4 C84 119.8(13) . . ?
C82 N4 C83 121.4(13) . . ?
C84 N4 C83 118.8(12) . . ?
C85 N5 C87 123.5(10) . . ?
C85 N5 C86 120.0(9) . . ?
C87 N5 C86 116.5(9) . . ?
C90 N6 C88 125.8(15) . . ?
C90 N6 C89 117.3(13) . . ?
C88 N6 C89 116.6(14) . . ?
C91 N7 C92 114.1(11) . 2_565 ?
C91 N7 C92 114.1(11) . 3_455 ?
C92 N7 C92 104.4(12) 2_565 3_455 ?
C91 N7 C92 114.1(11) . . ?
C92 N7 C92 104.4(12) 2_565 . ?
C92 N7 C92 104.4(12) 3_455 . ?
O1 C1 C6 123.1(7) . . ?
O1 C1 C2 117.9(6) . . ?
C6 C1 C2 119.1(7) . . ?
O2 C2 C3 122.1(6) . . ?
O2 C2 C1 118.2(6) . . ?
C3 C2 C1 119.7(6) . . ?
C2 C3 C4 120.5(6) . . ?
C3 C4 C5 119.2(7) . . ?
C3 C4 P1 118.1(5) . . ?
C5 C4 P1 122.6(5) . . ?
C6 C5 C4 120.2(7) . . ?
C5 C6 C1 121.3(7) . . ?
C8 C7 C12 118.5(8) . . ?
C8 C7 P1 118.4(7) . . ?
C12 C7 P1 123.0(6) . . ?
C7 C8 C9 121.6(9) . . ?
C10 C9 C8 118.3(9) . . ?
C11 C10 C9 120.6(9) . . ?
C10 C11 C12 119.9(10) . . ?
C7 C12 C11 120.9(9) . . ?
C18 C13 C14 117.8(7) . . ?
C18 C13 P1 123.8(6) . . ?
C14 C13 P1 117.9(6) . . ?
C15 C14 C13 120.7(8) . . ?
C16 C15 C14 120.0(8) . . ?
C17 C16 C15 119.6(8) . . ?
C16 C17 C18 121.3(8) . . ?
C17 C18 C13 120.5(8) . . ?
O3 C19 C24 122.3(7) . . ?
O3 C19 C20 118.4(6) . . ?
C24 C19 C20 119.3(7) . . ?
O4 C20 C21 123.4(7) . . ?
O4 C20 C19 117.7(6) . . ?
C21 C20 C19 118.9(7) . . ?
C20 C21 C22 121.2(7) . . ?
C21 C22 C23 120.6(7) . . ?
C24 C23 C22 119.0(7) . . ?
C24 C23 P2 117.9(6) . . ?
C22 C23 P2 122.9(6) . . ?
C19 C24 C23 121.0(7) . . ?
C26 C25 C30 119.2(8) . . ?
C26 C25 P2 118.0(6) . . ?
C30 C25 P2 122.7(6) . . ?
C25 C26 C27 120.5(8) . . ?
C26 C27 C28 120.2(9) . . ?
C29 C28 C27 120.0(8) . . ?
C28 C29 C30 119.4(9) . . ?
C29 C30 C25 120.5(8) . . ?
C32 C31 C36 119.7(8) . . ?
C32 C31 P2 122.2(6) . . ?
C36 C31 P2 118.0(7) . . ?
C31 C32 C33 120.5(9) . . ?
C32 C33 C34 119.5(9) . . ?
C35 C34 C33 120.0(9) . . ?
C34 C35 C36 119.2(10) . . ?
C31 C36 C35 121.1(9) . . ?
O5 C37 C42 122.2(6) . . ?
O5 C37 C38 119.3(6) . . ?
C42 C37 C38 118.5(6) . . ?
O6 C38 C39 123.6(6) . . ?
O6 C38 C37 116.4(6) . . ?
C39 C38 C37 120.0(6) . . ?
C38 C39 C40 120.9(7) . . ?
C41 C40 C39 119.3(7) . . ?
C41 C40 P3 122.3(5) . . ?
C39 C40 P3 118.4(5) . . ?
C42 C41 C40 120.4(7) . . ?
C41 C42 C37 120.8(7) . . ?
C48 C43 C44 120.2(7) . . ?
C48 C43 P3 122.9(6) . . ?
C44 C43 P3 116.8(6) . . ?
C43 C44 C45 120.4(9) . . ?
C46 C45 C44 118.6(9) . . ?
C45 C46 C47 122.2(9) . . ?
C46 C47 C48 119.5(9) . . ?
C43 C48 C47 119.1(8) . . ?
C50 C49 C54 119.6(7) . . ?
C50 C49 P3 119.6(6) . . ?
C54 C49 P3 120.8(6) . . ?
C49 C50 C51 121.1(8) . . ?
C52 C51 C50 119.4(9) . . ?
C51 C52 C53 120.2(9) . . ?
C54 C53 C52 119.6(9) . . ?
C53 C54 C49 120.0(8) . . ?
O7 C55 C60 122.6(6) . . ?
O7 C55 C56 118.2(6) . . ?
C60 C55 C56 119.2(6) . . ?
O8 C56 C57 121.9(7) . . ?
O8 C56 C55 117.5(6) . . ?
C57 C56 C55 120.6(6) . . ?
C58 C57 C56 119.6(7) . . ?
C57 C58 C59 120.6(7) . . ?
C58 C59 C60 120.0(7) . . ?
C58 C59 P4 121.2(5) . . ?
C60 C59 P4 118.8(5) . . ?
C55 C60 C59 119.9(7) . . ?
C62 C61 C66 117.7(8) . . ?
C62 C61 P4 122.5(6) . . ?
C66 C61 P4 119.7(6) . . ?
C63 C62 C61 121.5(9) . . ?
C64 C63 C62 119.4(9) . . ?
C65 C64 C63 121.0(9) . . ?
C64 C65 C66 120.0(9) . . ?
C61 C66 C65 120.3(8) . . ?
C72 C67 C68 118.8(7) . . ?
C72 C67 P4 117.4(6) . . ?
C68 C67 P4 123.6(6) . . ?
C69 C68 C67 119.7(8) . . ?
C70 C69 C68 121.6(8) . . ?
C69 C70 C71 119.3(8) . . ?
C70 C71 C72 121.1(8) . . ?
C71 C72 C67 119.5(8) . . ?
N1 C73 O9 127.0(9) . . ?
O10 C76 N2 127.0(11) . . ?
O11 C79 N3 126.4(10) . . ?
N3 C80 Cs2 138.5(6) . . ?
O12 C82 N4 122.1(13) . . ?
O13 C85 N5 127.5(11) . . ?
O14 C88 N6 137(2) . . ?
O15 C91 O15 96(3) 3_455 . ?
O15 C91 O15 96(3) 3_455 2_565 ?
O15 C91 O15 96(3) . 2_565 ?
O15 C91 N7 121(2) 3_455 . ?
O15 C91 N7 121(2) . . ?
O15 C91 N7 121(2) 2_565 . ?
C95 C94 C93 121(4) . . ?
C95 C94 C96 48(3) . . ?
C93 C94 C96 110(3) . . ?
C97 C95 C94 111(4) . . ?
C97 C95 C96 157(4) . . ?
C94 C95 C96 92(4) . . ?
C95 C96 C94 40(2) . . ?
C99 C98 C99 117.3(16) 3_455 2_565 ?
C99 C98 C99 117.3(15) 3_455 . ?
C99 C98 C99 117.3(15) 2_565 . ?

loop_
_geom_bond_atom_site_label_1
_geom_bond_atom_site_label_2
_geom_bond_distance
_geom_bond_site_symmetry_2
_geom_bond_publ_flag
Cs1 O3 3.050(5) 2_675 ?
Cs1 O3 3.050(5) 3_465 ?
Cs1 O3 3.050(5) . ?
Cs1 O2 3.056(5) . ?
Cs1 O2 3.056(5) 3_465 ?
Cs1 O2 3.056(5) 2_675 ?
Cs1 Sn1 3.7925(12) . ?
Cs1 Sn2 3.8079(13) . ?
Cs2 O7 3.101(5) . ?
Cs2 O7 3.101(5) 3_455 ?
Cs2 O7 3.101(5) 2_565 ?
Cs2 O6 3.134(5) . ?
Cs2 O6 3.134(5) 3_455 ?
Cs2 O6 3.134(5) 2_565 ?
Cs2 C80 3.751(10) . ?
Cs2 C80 3.751(10) 2_565 ?
Cs2 C80 3.751(10) 3_455 ?
Cs2 Sn3 3.8795(12) . ?
Cs2 Sn4 3.9063(12) . ?
Sn1 O1 2.052(5) . ?
Sn1 O1 2.052(5) 3_465 ?
Sn1 O1 2.052(5) 2_675 ?
Sn1 O2 2.070(5) 2_675 ?
Sn1 O2 2.070(5) 3_465 ?
Sn1 O2 2.070(5) . ?
Sn2 O4 2.052(5) 2_675 ?
Sn2 O4 2.052(5) 3_465 ?
Sn2 O4 2.052(5) . ?
Sn2 O3 2.071(5) . ?
Sn2 O3 2.071(5) 2_675 ?
Sn2 O3 2.071(5) 3_465 ?
Sn3 O5 2.057(4) . ?
Sn3 O5 2.057(4) 2_565 ?
Sn3 O5 2.057(4) 3_455 ?
Sn3 O6 2.077(5) . ?
Sn3 O6 2.077(5) 3_455 ?
Sn3 O6 2.077(5) 2_565 ?
Sn4 O8 2.055(5) . ?
Sn4 O8 2.055(5) 3_455 ?
Sn4 O8 2.055(5) 2_565 ?
Sn4 O7 2.075(5) . ?
Sn4 O7 2.075(5) 3_455 ?
Sn4 O7 2.075(5) 2_565 ?
Ag1 P2 2.411(2) . ?
Ag1 P1 2.411(2) . ?
Ag1 O9 2.584(7) . ?
Ag2 Ag3 0.61(8) . ?
Ag2 P4 2.399(4) . ?
Ag2 P3 2.421(5) . ?
Ag3 P3 2.34(3) . ?
Ag3 P4 2.504(15) . ?
P1 C4 1.806(7) . ?
P1 C13 1.810(7) . ?
P1 C7 1.823(8) . ?
P2 C23 1.816(8) . ?
P2 C25 1.823(8) . ?
P2 C31 1.826(8) . ?
P3 C40 1.815(7) . ?
P3 C43 1.817(7) . ?
P3 C49 1.829(7) . ?
P4 C61 1.808(8) . ?
P4 C59 1.813(7) . ?
P4 C67 1.822(7) . ?
O1 C1 1.329(8) . ?
O2 C2 1.351(8) . ?
O3 C19 1.353(8) . ?
O4 C20 1.345(9) . ?
O5 C37 1.335(8) . ?
O6 C38 1.349(8) . ?
O7 C55 1.349(8) . ?
O8 C56 1.354(8) . ?
O9 C73 1.281(12) . ?
O10 C76 1.272(11) . ?
O11 C79 1.215(11) . ?
O12 C82 1.213(13) . ?
O13 C85 1.210(14) . ?
O14 C88 1.073(16) . ?
O15 C91 1.30(3) . ?
N1 C73 1.264(12) . ?
N1 C75 1.431(12) . ?
N1 C74 1.443(12) . ?
N2 C76 1.323(12) . ?
N2 C77 1.471(15) . ?
N2 C78 1.476(14) . ?
N3 C79 1.330(11) . ?
N3 C80 1.433(11) . ?
N3 C81 1.454(11) . ?
N4 C82 1.387(14) . ?
N4 C84 1.410(17) . ?
N4 C83 1.471(16) . ?
N5 C85 1.318(13) . ?
N5 C87 1.442(13) . ?
N5 C86 1.455(11) . ?
N6 C90 1.29(2) . ?
N6 C88 1.292(16) . ?
N6 C89 1.38(3) . ?
N7 C91 1.37(3) . ?
N7 C92 1.552(19) 2_565 ?
N7 C92 1.552(19) 3_455 ?
N7 C92 1.552(19) . ?
C1 C6 1.384(10) . ?
C1 C2 1.426(10) . ?
C2 C3 1.389(10) . ?
C3 C4 1.405(10) . ?
C4 C5 1.409(10) . ?
C5 C6 1.382(10) . ?
C7 C8 1.371(11) . ?
C7 C12 1.386(12) . ?
C8 C9 1.412(13) . ?
C9 C10 1.386(14) . ?
C10 C11 1.373(14) . ?
C11 C12 1.393(13) . ?
C13 C18 1.385(11) . ?
C13 C14 1.406(11) . ?
C14 C15 1.388(11) . ?
C15 C16 1.376(12) . ?
C16 C17 1.363(12) . ?
C17 C18 1.383(11) . ?
C19 C24 1.391(10) . ?
C19 C20 1.427(10) . ?
C20 C21 1.370(10) . ?
C21 C22 1.389(10) . ?
C22 C23 1.389(10) . ?
C23 C24 1.390(10) . ?
C25 C26 1.385(11) . ?
C25 C30 1.398(11) . ?
C26 C27 1.384(12) . ?
C27 C28 1.389(13) . ?
C28 C29 1.392(13) . ?
C29 C30 1.392(12) . ?
C31 C32 1.376(11) . ?
C31 C36 1.377(12) . ?
C32 C33 1.394(12) . ?
C33 C34 1.398(15) . ?
C34 C35 1.388(15) . ?
C35 C36 1.391(13) . ?
C37 C42 1.394(10) . ?
C37 C38 1.430(10) . ?
C38 C39 1.363(9) . ?
C39 C40 1.402(10) . ?
C40 C41 1.395(10) . ?
C41 C42 1.380(10) . ?
C43 C48 1.380(11) . ?
C43 C44 1.394(11) . ?
C44 C45 1.406(12) . ?
C45 C46 1.372(13) . ?
C46 C47 1.370(13) . ?
C47 C48 1.423(11) . ?
C49 C50 1.377(11) . ?
C49 C54 1.420(11) . ?
C50 C51 1.391(12) . ?
C51 C52 1.385(14) . ?
C52 C53 1.423(13) . ?
C53 C54 1.371(11) . ?
C55 C60 1.394(10) . ?
C55 C56 1.410(10) . ?
C56 C57 1.392(10) . ?
C57 C58 1.387(10) . ?
C58 C59 1.391(10) . ?
C59 C60 1.407(10) . ?
C61 C62 1.395(11) . ?
C61 C66 1.398(11) . ?
C62 C63 1.381(12) . ?
C63 C64 1.378(13) . ?
C64 C65 1.357(13) . ?
C65 C66 1.402(12) . ?
C67 C72 1.396(11) . ?
C67 C68 1.396(11) . ?
C68 C69 1.383(11) . ?
C69 C70 1.356(12) . ?
C70 C71 1.372(12) . ?
C71 C72 1.388(11) . ?
C91 O15 1.30(3) 3_455 ?
C91 O15 1.30(3) 2_565 ?
C93 C94 1.58(5) . ?
C94 C95 1.25(5) . ?
C94 C96 1.95(6) . ?
C95 C97 1.21(5) . ?
C95 C96 1.46(5) . ?
C98 C99 1.51(4) 3_455 ?
C98 C99 1.51(4) 2_565 ?
C98 C99 1.51(4) . ?
